data_7222320
loop_
_publ_author_name
'An, Ran'
'Wang, Xiaofang'
'Hu, Huai-Ming'
'Zhao, Zhui'
'Bai, Chao'
'Xue, Ganglin'

_publ_section_title
;
 Controllable synthesis of four series of lanthanide coordination
 polymers: synthesis, structures, luminescent and magnetic properties
;
_journal_issue 43
_journal_name_full CrystEngComm
_journal_page_first 8289
_journal_paper_doi 10.1039/C5CE01675D
_journal_volume 17
_journal_year 2015
_chemical_formula_moiety 'C24 H19 N4 O8 S Sm'
_chemical_formula_sum 'C24 H19 N4 O8 S Sm'
_chemical_formula_weight 673.84
_chemical_name_systematic
; 
 ? 
;
_space_group_IT_number 2
_symmetry_cell_setting triclinic
_symmetry_space_group_name_Hall '-P 1'
_symmetry_space_group_name_H-M 'P -1'
_atom_sites_solution_hydrogens geom
_atom_sites_solution_primary direct
_atom_sites_solution_secondary difmap
_audit_creation_method SHELXL-97
_audit_update_record
;
2015-09-22 deposited with the CCDC.
2015-09-28 downloaded from the CCDC.
;
_cell_angle_alpha 95.147(2)
_cell_angle_beta 91.280(2)
_cell_angle_gamma 99.0760(10)
_cell_formula_units_Z 2
_cell_length_a 9.0064(9)
_cell_length_b 9.0831(10)
_cell_length_c 14.4399(14)
_cell_measurement_reflns_used 3549
_cell_measurement_temperature 296(2)
_cell_measurement_theta_max 26.26
_cell_measurement_theta_min 2.28
_cell_volume 1161.0(2)
_computing_cell_refinement 'Bruker SAINT'
_computing_data_collection 'Bruker APEX2'
_computing_data_reduction 'Bruker SAINT'
_computing_molecular_graphics 'Bruker SHELXTL'
_computing_publication_material 'Bruker SHELXTL'
_computing_structure_refinement 'SHELXL-97 (Sheldrick, 2008)'
_computing_structure_solution 'SHELXS-97 (Sheldrick, 2008)'
_diffrn_ambient_temperature 296(2)
_diffrn_measured_fraction_theta_full 0.977
_diffrn_measured_fraction_theta_max 0.977
_diffrn_measurement_device_type 'Bruker APEX-II CCD'
_diffrn_measurement_method '\f and \w scans'
_diffrn_radiation_monochromator graphite
_diffrn_radiation_source 'fine-focus sealed tube'
_diffrn_radiation_type MoK\a
_diffrn_radiation_wavelength 0.71073
_diffrn_reflns_av_R_equivalents 0.0171
_diffrn_reflns_av_sigmaI/netI 0.0369
_diffrn_reflns_limit_h_max 9
_diffrn_reflns_limit_h_min -10
_diffrn_reflns_limit_k_max 10
_diffrn_reflns_limit_k_min -9
_diffrn_reflns_limit_l_max 17
_diffrn_reflns_limit_l_min -15
_diffrn_reflns_number 5763
_diffrn_reflns_theta_full 25.05
_diffrn_reflns_theta_max 25.05
_diffrn_reflns_theta_min 2.28
_exptl_absorpt_coefficient_mu 2.680
_exptl_absorpt_correction_T_max 0.635
_exptl_absorpt_correction_T_min 0.553
_exptl_absorpt_correction_type multi-scan
_exptl_absorpt_process_details sadabs
_exptl_crystal_colour yellow
_exptl_crystal_density_diffrn 1.928
_exptl_crystal_density_method 'not measured'
_exptl_crystal_description block
_exptl_crystal_F_000 666
_exptl_crystal_size_max 0.28
_exptl_crystal_size_mid 0.24
_exptl_crystal_size_min 0.20
_refine_diff_density_max 0.501
_refine_diff_density_min -0.657
_refine_diff_density_rms 0.088
_refine_ls_extinction_method none
_refine_ls_goodness_of_fit_ref 1.059
_refine_ls_hydrogen_treatment mixed
_refine_ls_matrix_type full
_refine_ls_number_parameters 349
_refine_ls_number_reflns 4025
_refine_ls_number_restraints 2
_refine_ls_restrained_S_all 1.060
_refine_ls_R_factor_all 0.0265
_refine_ls_R_factor_gt 0.0241
_refine_ls_shift/su_max 0.002
_refine_ls_shift/su_mean 0.000
_refine_ls_structure_factor_coef Fsqd
_refine_ls_weighting_details 'calc w=1/[\s^2^(Fo^2^)+(0.0215P)^2^+0.8786P] where P=(Fo^2^+2Fc^2^)/3'
_refine_ls_weighting_scheme calc
_refine_ls_wR_factor_gt 0.0552
_refine_ls_wR_factor_ref 0.0570
_reflns_number_gt 3732
_reflns_number_total 4025
_reflns_threshold_expression >2sigma(I)
_cod_data_source_file c5ce01675d2.cif
_cod_data_source_block nw1831_0m
_cod_depositor_comments 'Adding full bibliography for 7222315--7222326.cif.'
_cod_original_sg_symbol_H-M P-1
_cod_database_code 7222320

loop_
_symmetry_equiv_pos_as_xyz
'x, y, z'
'-x, -y, -z'

loop_
_atom_site_label
_atom_site_type_symbol
_atom_site_fract_x
_atom_site_fract_y
_atom_site_fract_z
_atom_site_U_iso_or_equiv
_atom_site_adp_type
_atom_site_occupancy
_atom_site_symmetry_multiplicity
_atom_site_calc_flag
_atom_site_refinement_flags
Sm1 Sm -0.051354(19) 0.933908(19) 0.851179(12) 0.01957(7) Uani 1 1 d .
S1 S 0.45908(10) 1.08143(10) 0.23349(6) 0.02461(19) Uani 1 1 d .
N1 N 0.0726(3) 0.8805(3) 0.69328(19) 0.0218(6) Uani 1 1 d .
N2 N -0.0418(3) 1.1355(3) 0.7322(2) 0.0252(7) Uani 1 1 d .
N3 N 0.3235(3) 1.1246(3) 0.4341(2) 0.0258(7) Uani 1 1 d .
H3A H 0.3757 1.0623 0.4077 0.031 Uiso 1 1 calc R
N4 N 0.2255(3) 1.3335(3) 0.4643(2) 0.0246(7) Uani 1 1 d .
O1 O 0.2979(3) 1.0494(3) 0.21011(18) 0.0311(6) Uani 1 1 d .
O2 O 0.4971(3) 0.9996(3) 0.31045(17) 0.0321(6) Uani 1 1 d .
O3 O 0.5500(3) 1.0609(3) 0.15386(18) 0.0377(7) Uani 1 1 d .
O4 O -0.1687(3) 0.6748(3) 0.81055(17) 0.0287(6) Uani 1 1 d .
O5 O -0.2160(3) 0.7746(3) 0.94812(17) 0.0330(6) Uani 1 1 d .
O6 O -0.0970(3) 0.1088(3) 0.96989(18) 0.0331(6) Uani 1 1 d .
O7 O -0.1276(3) 0.2257(3) 1.10606(17) 0.0287(6) Uani 1 1 d .
C1 C 0.1220(4) 0.7520(4) 0.6722(2) 0.0265(8) Uani 1 1 d .
H1 H 0.0976 0.6757 0.7107 0.032 Uiso 1 1 calc R
C2 C 0.2088(4) 0.7249(4) 0.5953(2) 0.0271(8) Uani 1 1 d .
H2 H 0.2393 0.6322 0.5829 0.032 Uiso 1 1 calc R
C3 C 0.2480(4) 0.8358(4) 0.5389(2) 0.0264(8) Uani 1 1 d .
H3 H 0.3076 0.8206 0.4883 0.032 Uiso 1 1 calc R
C4 C 0.1973(4) 0.9735(4) 0.5582(2) 0.0226(7) Uani 1 1 d .
C5 C 0.2293(4) 1.1001(4) 0.5062(2) 0.0237(8) Uani 1 1 d .
C6 C 0.1695(4) 1.2305(4) 0.5235(2) 0.0230(8) Uani 1 1 d .
C7 C 0.0705(4) 1.2459(4) 0.5986(2) 0.0206(7) Uani 1 1 d .
C8 C -0.0029(4) 1.3692(4) 0.6177(2) 0.0267(8) Uani 1 1 d .
H8 H 0.0092 1.4474 0.5797 0.032 Uiso 1 1 calc R
C9 C -0.0929(4) 1.3740(4) 0.6926(3) 0.0300(9) Uani 1 1 d .
H9 H -0.1428 1.4550 0.7066 0.036 Uiso 1 1 calc R
C10 C -0.1077(4) 1.2549(4) 0.7473(3) 0.0303(9) Uani 1 1 d .
H10 H -0.1685 1.2595 0.7984 0.036 Uiso 1 1 calc R
C11 C 0.0456(4) 1.1276(4) 0.6559(2) 0.0200(7) Uani 1 1 d .
C12 C 0.1080(4) 0.9910(4) 0.6362(2) 0.0212(7) Uani 1 1 d .
C13 C 0.3189(4) 1.2674(4) 0.4119(2) 0.0252(8) Uani 1 1 d .
C14 C 0.4220(4) 1.3455(4) 0.3468(2) 0.0245(8) Uani 1 1 d .
C15 C 0.4536(4) 1.4993(4) 0.3652(3) 0.0298(8) Uani 1 1 d .
H15 H 0.4058 1.5449 0.4137 0.036 Uiso 1 1 calc R
C16 C 0.5538(4) 1.5879(5) 0.3141(3) 0.0355(9) Uani 1 1 d .
H16 H 0.5709 1.6915 0.3270 0.043 Uiso 1 1 calc R
C17 C 0.6281(4) 1.5201(5) 0.2436(3) 0.0337(9) Uani 1 1 d .
H17 H 0.6980 1.5776 0.2097 0.040 Uiso 1 1 calc R
C18 C 0.5980(4) 1.3671(4) 0.2240(2) 0.0291(8) Uani 1 1 d .
H18 H 0.6487 1.3225 0.1766 0.035 Uiso 1 1 calc R
C19 C 0.4941(4) 1.2772(4) 0.2729(2) 0.0235(8) Uani 1 1 d .
C20 C -0.2292(4) 0.6635(4) 0.8880(3) 0.0253(8) Uani 1 1 d .
C21 C -0.3133(4) 0.5148(4) 0.9099(3) 0.0310(9) Uani 1 1 d .
H21A H -0.3469 0.4535 0.8526 0.037 Uiso 1 1 calc R
H21B H -0.4011 0.5300 0.9449 0.037 Uiso 1 1 calc R
C22 C -0.2108(4) 0.4352(4) 0.9667(3) 0.0286(8) Uani 1 1 d .
H22A H -0.1890 0.4906 1.0274 0.034 Uiso 1 1 calc R
H22B H -0.1163 0.4349 0.9357 0.034 Uiso 1 1 calc R
C23 C -0.2801(4) 0.2738(4) 0.9796(2) 0.0220(7) Uani 1 1 d .
H23A H -0.3649 0.2732 1.0200 0.026 Uiso 1 1 calc R
H23B H -0.3161 0.2212 0.9200 0.026 Uiso 1 1 calc R
C24 C -0.1633(4) 0.1973(4) 1.0219(2) 0.0231(8) Uani 1 1 d .
O8 O 0.1997(3) 1.0980(3) 0.87080(19) 0.0316(6) Uani 1 1 d D
H8A H 0.220(5) 1.146(4) 0.9223(18) 0.038 Uiso 1 1 d D
H8B H 0.267(4) 1.051(4) 0.856(3) 0.038 Uiso 1 1 d D

loop_
_atom_site_aniso_label
_atom_site_aniso_U_11
_atom_site_aniso_U_22
_atom_site_aniso_U_33
_atom_site_aniso_U_23
_atom_site_aniso_U_13
_atom_site_aniso_U_12
Sm1 0.02221(10) 0.01906(10) 0.01868(10) 0.00272(7) 0.00451(7) 0.00612(7)
S1 0.0214(4) 0.0294(5) 0.0239(5) 0.0023(4) 0.0035(4) 0.0066(4)
N1 0.0273(16) 0.0199(15) 0.0186(15) 0.0012(12) 0.0005(12) 0.0053(12)
N2 0.0259(16) 0.0277(17) 0.0232(16) 0.0046(13) 0.0058(13) 0.0063(13)
N3 0.0283(16) 0.0272(17) 0.0240(16) 0.0027(13) 0.0085(13) 0.0091(13)
N4 0.0266(16) 0.0254(16) 0.0222(16) 0.0049(12) 0.0052(13) 0.0036(13)
O1 0.0260(13) 0.0290(14) 0.0383(15) 0.0039(12) -0.0025(11) 0.0046(11)
O2 0.0354(15) 0.0355(15) 0.0291(14) 0.0054(12) 0.0011(11) 0.0154(12)
O3 0.0394(16) 0.0411(17) 0.0330(16) -0.0020(13) 0.0159(13) 0.0088(13)
O4 0.0366(15) 0.0235(14) 0.0265(14) 0.0014(11) 0.0047(11) 0.0059(11)
O5 0.0424(16) 0.0293(15) 0.0264(14) 0.0022(12) 0.0082(12) 0.0017(12)
O6 0.0330(14) 0.0271(14) 0.0404(16) -0.0046(12) 0.0074(12) 0.0125(11)
O7 0.0324(14) 0.0329(15) 0.0234(14) 0.0048(11) -0.0009(11) 0.0119(11)
C1 0.030(2) 0.0250(19) 0.026(2) 0.0026(15) 0.0015(16) 0.0074(15)
C2 0.0276(19) 0.0242(19) 0.030(2) -0.0014(16) 0.0004(16) 0.0084(15)
C3 0.0261(19) 0.031(2) 0.0232(19) -0.0020(15) 0.0049(15) 0.0097(16)
C4 0.0222(18) 0.0242(19) 0.0214(18) 0.0022(14) -0.0003(14) 0.0041(14)
C5 0.0230(18) 0.029(2) 0.0190(18) 0.0015(15) 0.0036(14) 0.0035(15)
C6 0.0243(18) 0.0252(19) 0.0201(18) 0.0042(15) 0.0028(14) 0.0044(15)
C7 0.0206(17) 0.0220(18) 0.0173(17) -0.0022(14) -0.0002(14) 0.0000(14)
C8 0.033(2) 0.0229(19) 0.026(2) 0.0050(15) 0.0061(16) 0.0059(15)
C9 0.036(2) 0.024(2) 0.033(2) 0.0054(16) 0.0100(17) 0.0121(17)
C10 0.038(2) 0.029(2) 0.027(2) 0.0033(16) 0.0147(17) 0.0133(17)
C11 0.0189(17) 0.0215(18) 0.0185(17) -0.0003(14) 0.0019(14) 0.0013(14)
C12 0.0227(18) 0.0237(18) 0.0164(17) 0.0010(14) 0.0012(14) 0.0018(14)
C13 0.0245(18) 0.034(2) 0.0184(18) 0.0046(15) 0.0014(15) 0.0073(16)
C14 0.0181(17) 0.031(2) 0.0241(19) 0.0054(15) -0.0006(14) 0.0034(15)
C15 0.033(2) 0.030(2) 0.026(2) -0.0023(16) 0.0014(16) 0.0054(16)
C16 0.038(2) 0.032(2) 0.035(2) 0.0068(18) -0.0005(18) -0.0017(18)
C17 0.034(2) 0.037(2) 0.029(2) 0.0110(17) 0.0034(17) -0.0022(17)
C18 0.0244(19) 0.041(2) 0.0227(19) 0.0048(16) 0.0030(15) 0.0054(16)
C19 0.0208(17) 0.031(2) 0.0193(18) 0.0056(15) -0.0001(14) 0.0041(15)
C20 0.0259(19) 0.0210(19) 0.031(2) 0.0047(16) -0.0029(16) 0.0076(15)
C21 0.028(2) 0.027(2) 0.040(2) 0.0100(17) -0.0025(17) 0.0046(16)
C22 0.031(2) 0.0218(19) 0.033(2) 0.0036(16) -0.0054(16) 0.0039(15)
C23 0.0257(18) 0.0213(18) 0.0188(17) 0.0009(14) 0.0023(14) 0.0041(14)
C24 0.0216(18) 0.0213(19) 0.027(2) 0.0050(15) 0.0066(15) 0.0033(14)
O8 0.0320(15) 0.0341(16) 0.0280(15) -0.0008(12) 0.0051(12) 0.0046(12)

loop_
_atom_type_symbol
_atom_type_description
_atom_type_scat_dispersion_real
_atom_type_scat_dispersion_imag
_atom_type_scat_source
C C 0.0033 0.0016 'International Tables Vol C Tables 4.2.6.8 and 6.1.1.4'
H H 0.0000 0.0000 'International Tables Vol C Tables 4.2.6.8 and 6.1.1.4'
N N 0.0061 0.0033 'International Tables Vol C Tables 4.2.6.8 and 6.1.1.4'
O O 0.0106 0.0060 'International Tables Vol C Tables 4.2.6.8 and 6.1.1.4'
S S 0.1246 0.1234 'International Tables Vol C Tables 4.2.6.8 and 6.1.1.4'
Sm Sm -0.1638 3.4418 'International Tables Vol C Tables 4.2.6.8 and 6.1.1.4'

loop_
_geom_angle_atom_site_label_1
_geom_angle_atom_site_label_2
_geom_angle_atom_site_label_3
_geom_angle
_geom_angle_site_symmetry_1
_geom_angle_site_symmetry_3
O6 Sm1 O1 86.07(9) 1_565 2_576
O6 Sm1 O7 114.31(9) 1_565 2_567
O1 Sm1 O7 147.73(9) 2_576 2_567
O6 Sm1 O4 131.11(9) 1_565 .
O1 Sm1 O4 75.36(9) 2_576 .
O7 Sm1 O4 72.41(8) 2_567 .
O6 Sm1 O5 79.07(9) 1_565 .
O1 Sm1 O5 77.59(9) 2_576 .
O7 Sm1 O5 81.98(9) 2_567 .
O4 Sm1 O5 53.11(8) . .
O6 Sm1 O8 79.06(9) 1_565 .
O1 Sm1 O8 137.15(9) 2_576 .
O7 Sm1 O8 73.69(9) 2_567 .
O4 Sm1 O8 142.00(9) . .
O5 Sm1 O8 136.59(9) . .
O6 Sm1 N1 147.95(9) 1_565 .
O1 Sm1 N1 97.62(9) 2_576 .
O7 Sm1 N1 78.43(8) 2_567 .
O4 Sm1 N1 80.12(8) . .
O5 Sm1 N1 132.89(9) . .
O8 Sm1 N1 76.74(9) . .
O6 Sm1 N2 90.29(9) 1_565 .
O1 Sm1 N2 68.24(9) 2_576 .
O7 Sm1 N2 132.31(9) 2_567 .
O4 Sm1 N2 121.85(9) . .
O5 Sm1 N2 144.83(9) . .
O8 Sm1 N2 71.87(9) . .
N1 Sm1 N2 62.35(9) . .
O3 S1 O2 113.09(16) . .
O3 S1 O1 112.87(16) . .
O2 S1 O1 111.11(15) . .
O3 S1 C19 107.02(16) . .
O2 S1 C19 107.68(16) . .
O1 S1 C19 104.47(15) . .
C1 N1 C12 117.7(3) . .
C1 N1 Sm1 121.0(2) . .
C12 N1 Sm1 120.6(2) . .
C10 N2 C11 117.5(3) . .
C10 N2 Sm1 121.9(2) . .
C11 N2 Sm1 120.2(2) . .
C5 N3 C13 107.0(3) . .
C5 N3 H3A 126.5 . .
C13 N3 H3A 126.5 . .
C13 N4 C6 105.2(3) . .
S1 O1 Sm1 162.43(16) . 2_576
C20 O4 Sm1 93.6(2) . .
C20 O5 Sm1 92.7(2) . .
C24 O6 Sm1 161.6(2) . 1_545
C24 O7 Sm1 109.2(2) . 2_567
N1 C1 C2 123.7(3) . .
N1 C1 H1 118.1 . .
C2 C1 H1 118.1 . .
C3 C2 C1 119.2(3) . .
C3 C2 H2 120.4 . .
C1 C2 H2 120.4 . .
C2 C3 C4 119.2(3) . .
C2 C3 H3 120.4 . .
C4 C3 H3 120.4 . .
C3 C4 C12 118.2(3) . .
C3 C4 C5 125.8(3) . .
C12 C4 C5 116.0(3) . .
N3 C5 C6 105.4(3) . .
N3 C5 C4 130.3(3) . .
C6 C5 C4 124.2(3) . .
N4 C6 C5 110.6(3) . .
N4 C6 C7 129.1(3) . .
C5 C6 C7 120.2(3) . .
C8 C7 C11 118.6(3) . .
C8 C7 C6 124.3(3) . .
C11 C7 C6 117.1(3) . .
C9 C8 C7 119.5(3) . .
C9 C8 H8 120.2 . .
C7 C8 H8 120.2 . .
C8 C9 C10 118.2(3) . .
C8 C9 H9 120.9 . .
C10 C9 H9 120.9 . .
N2 C10 C9 124.8(3) . .
N2 C10 H10 117.6 . .
C9 C10 H10 117.6 . .
N2 C11 C7 121.3(3) . .
N2 C11 C12 116.9(3) . .
C7 C11 C12 121.8(3) . .
N1 C12 C4 122.1(3) . .
N1 C12 C11 117.5(3) . .
C4 C12 C11 120.3(3) . .
N4 C13 N3 111.8(3) . .
N4 C13 C14 123.8(3) . .
N3 C13 C14 123.8(3) . .
C15 C14 C19 118.5(3) . .
C15 C14 C13 115.1(3) . .
C19 C14 C13 126.3(3) . .
C14 C15 C16 122.4(4) . .
C14 C15 H15 118.8 . .
C16 C15 H15 118.8 . .
C15 C16 C17 119.0(4) . .
C15 C16 H16 120.5 . .
C17 C16 H16 120.5 . .
C18 C17 C16 119.6(4) . .
C18 C17 H17 120.2 . .
C16 C17 H17 120.2 . .
C17 C18 C19 122.1(4) . .
C17 C18 H18 119.0 . .
C19 C18 H18 119.0 . .
C18 C19 C14 118.5(3) . .
C18 C19 S1 116.3(3) . .
C14 C19 S1 125.2(3) . .
O5 C20 O4 120.5(3) . .
O5 C20 C21 119.8(3) . .
O4 C20 C21 119.6(3) . .
C20 C21 C22 109.7(3) . .
C20 C21 H21A 109.7 . .
C22 C21 H21A 109.7 . .
C20 C21 H21B 109.7 . .
C22 C21 H21B 109.7 . .
H21A C21 H21B 108.2 . .
C21 C22 C23 112.8(3) . .
C21 C22 H22A 109.0 . .
C23 C22 H22A 109.0 . .
C21 C22 H22B 109.0 . .
C23 C22 H22B 109.0 . .
H22A C22 H22B 107.8 . .
C24 C23 C22 109.0(3) . .
C24 C23 H23A 109.9 . .
C22 C23 H23A 109.9 . .
C24 C23 H23B 109.9 . .
C22 C23 H23B 109.9 . .
H23A C23 H23B 108.3 . .
O7 C24 O6 121.0(3) . .
O7 C24 C23 119.7(3) . .
O6 C24 C23 119.3(3) . .
Sm1 O8 H8A 117(3) . .
Sm1 O8 H8B 111(3) . .
H8A O8 H8B 110(4) . .

loop_
_geom_bond_atom_site_label_1
_geom_bond_atom_site_label_2
_geom_bond_distance
_geom_bond_site_symmetry_2
Sm1 O6 2.319(2) 1_565
Sm1 O1 2.404(2) 2_576
Sm1 O7 2.436(2) 2_567
Sm1 O4 2.437(2) .
Sm1 O5 2.456(2) .
Sm1 O8 2.500(3) .
Sm1 N1 2.601(3) .
Sm1 N2 2.614(3) .
S1 O3 1.442(3) .
S1 O2 1.455(3) .
S1 O1 1.461(3) .
S1 C19 1.794(4) .
N1 C1 1.326(4) .
N1 C12 1.360(4) .
N2 C10 1.320(5) .
N2 C11 1.371(4) .
N3 C5 1.370(4) .
N3 C13 1.370(5) .
N3 H3A 0.8600 .
N4 C13 1.321(5) .
N4 C6 1.369(4) .
O1 Sm1 2.404(2) 2_576
O4 C20 1.260(4) .
O5 C20 1.259(4) .
O6 C24 1.277(4) .
O6 Sm1 2.319(2) 1_545
O7 C24 1.244(4) .
O7 Sm1 2.436(2) 2_567
C1 C2 1.398(5) .
C1 H1 0.9300 .
C2 C3 1.359(5) .
C2 H2 0.9300 .
C3 C4 1.405(5) .
C3 H3 0.9300 .
C4 C12 1.410(5) .
C4 C5 1.424(5) .
C5 C6 1.382(5) .
C6 C7 1.431(5) .
C7 C8 1.398(5) .
C7 C11 1.408(5) .
C8 C9 1.368(5) .
C8 H8 0.9300 .
C9 C10 1.387(5) .
C9 H9 0.9300 .
C10 H10 0.9300 .
C11 C12 1.449(5) .
C13 C14 1.483(5) .
C14 C15 1.382(5) .
C14 C19 1.409(5) .
C15 C16 1.383(5) .
C15 H15 0.9300 .
C16 C17 1.383(6) .
C16 H16 0.9300 .
C17 C18 1.375(5) .
C17 H17 0.9300 .
C18 C19 1.391(5) .
C18 H18 0.9300 .
C20 C21 1.504(5) .
C21 C22 1.527(5) .
C21 H21A 0.9700 .
C21 H21B 0.9700 .
C22 C23 1.529(5) .
C22 H22A 0.9700 .
C22 H22B 0.9700 .
C23 C24 1.497(5) .
C23 H23A 0.9700 .
C23 H23B 0.9700 .
O8 H8A 0.828(19) .
O8 H8B 0.815(19) .

loop_
_geom_torsion_atom_site_label_1
_geom_torsion_atom_site_label_2
_geom_torsion_atom_site_label_3
_geom_torsion_atom_site_label_4
_geom_torsion
_geom_torsion_site_symmetry_1
_geom_torsion_site_symmetry_4
O6 Sm1 N1 C1 149.1(2) 1_565 .
O1 Sm1 N1 C1 -116.1(3) 2_576 .
O7 Sm1 N1 C1 31.4(3) 2_567 .
O4 Sm1 N1 C1 -42.5(3) . .
O5 Sm1 N1 C1 -36.0(3) . .
O8 Sm1 N1 C1 107.1(3) . .
N2 Sm1 N1 C1 -176.6(3) . .
O6 Sm1 N1 C12 -21.4(3) 1_565 .
O1 Sm1 N1 C12 73.4(2) 2_576 .
O7 Sm1 N1 C12 -139.1(3) 2_567 .
O4 Sm1 N1 C12 147.0(3) . .
O5 Sm1 N1 C12 153.6(2) . .
O8 Sm1 N1 C12 -63.3(2) . .
N2 Sm1 N1 C12 12.9(2) . .
O6 Sm1 N2 C10 -22.8(3) 1_565 .
O1 Sm1 N2 C10 62.8(3) 2_576 .
O7 Sm1 N2 C10 -147.0(3) 2_567 .
O4 Sm1 N2 C10 118.2(3) . .
O5 Sm1 N2 C10 48.4(3) . .
O8 Sm1 N2 C10 -101.2(3) . .
N1 Sm1 N2 C10 174.6(3) . .
O6 Sm1 N2 C11 150.5(2) 1_565 .
O1 Sm1 N2 C11 -123.9(3) 2_576 .
O7 Sm1 N2 C11 26.3(3) 2_567 .
O4 Sm1 N2 C11 -68.5(3) . .
O5 Sm1 N2 C11 -138.3(2) . .
O8 Sm1 N2 C11 72.1(2) . .
N1 Sm1 N2 C11 -12.1(2) . .
O3 S1 O1 Sm1 -70.0(6) . 2_576
O2 S1 O1 Sm1 161.8(5) . 2_576
C19 S1 O1 Sm1 45.9(6) . 2_576
O6 Sm1 O4 C20 -15.7(2) 1_565 .
O1 Sm1 O4 C20 -86.9(2) 2_576 .
O7 Sm1 O4 C20 91.5(2) 2_567 .
O5 Sm1 O4 C20 -1.60(19) . .
O8 Sm1 O4 C20 119.4(2) . .
N1 Sm1 O4 C20 172.4(2) . .
N2 Sm1 O4 C20 -139.1(2) . .
O6 Sm1 O5 C20 170.8(2) 1_565 .
O1 Sm1 O5 C20 82.5(2) 2_576 .
O7 Sm1 O5 C20 -72.4(2) 2_567 .
O4 Sm1 O5 C20 1.60(19) . .
O8 Sm1 O5 C20 -128.2(2) . .
N1 Sm1 O5 C20 -6.4(3) . .
N2 Sm1 O5 C20 96.2(2) . .
C12 N1 C1 C2 0.5(5) . .
Sm1 N1 C1 C2 -170.3(3) . .
N1 C1 C2 C3 1.1(5) . .
C1 C2 C3 C4 -1.5(5) . .
C2 C3 C4 C12 0.4(5) . .
C2 C3 C4 C5 179.7(3) . .
C13 N3 C5 C6 0.9(4) . .
C13 N3 C5 C4 -177.0(4) . .
C3 C4 C5 N3 -6.9(6) . .
C12 C4 C5 N3 172.4(3) . .
C3 C4 C5 C6 175.6(3) . .
C12 C4 C5 C6 -5.1(5) . .
C13 N4 C6 C5 -0.4(4) . .
C13 N4 C6 C7 175.9(4) . .
N3 C5 C6 N4 -0.3(4) . .
C4 C5 C6 N4 177.7(3) . .
N3 C5 C6 C7 -177.0(3) . .
C4 C5 C6 C7 1.1(5) . .
N4 C6 C7 C8 8.4(6) . .
C5 C6 C7 C8 -175.7(3) . .
N4 C6 C7 C11 -172.2(3) . .
C5 C6 C7 C11 3.8(5) . .
C11 C7 C8 C9 1.9(5) . .
C6 C7 C8 C9 -178.6(3) . .
C7 C8 C9 C10 0.0(6) . .
C11 N2 C10 C9 -1.2(6) . .
Sm1 N2 C10 C9 172.4(3) . .
C8 C9 C10 N2 -0.4(6) . .
C10 N2 C11 C7 3.2(5) . .
Sm1 N2 C11 C7 -170.4(2) . .
C10 N2 C11 C12 -175.4(3) . .
Sm1 N2 C11 C12 10.9(4) . .
C8 C7 C11 N2 -3.6(5) . .
C6 C7 C11 N2 176.9(3) . .
C8 C7 C11 C12 175.0(3) . .
C6 C7 C11 C12 -4.6(5) . .
C1 N1 C12 C4 -1.6(5) . .
Sm1 N1 C12 C4 169.2(2) . .
C1 N1 C12 C11 176.1(3) . .
Sm1 N1 C12 C11 -13.2(4) . .
C3 C4 C12 N1 1.2(5) . .
C5 C4 C12 N1 -178.2(3) . .
C3 C4 C12 C11 -176.4(3) . .
C5 C4 C12 C11 4.2(5) . .
N2 C11 C12 N1 1.4(5) . .
C7 C11 C12 N1 -177.2(3) . .
N2 C11 C12 C4 179.1(3) . .
C7 C11 C12 C4 0.5(5) . .
C6 N4 C13 N3 0.9(4) . .
C6 N4 C13 C14 -170.8(3) . .
C5 N3 C13 N4 -1.2(4) . .
C5 N3 C13 C14 170.6(3) . .
N4 C13 C14 C15 21.0(5) . .
N3 C13 C14 C15 -149.8(4) . .
N4 C13 C14 C19 -162.3(3) . .
N3 C13 C14 C19 27.0(5) . .
C19 C14 C15 C16 -0.4(6) . .
C13 C14 C15 C16 176.6(3) . .
C14 C15 C16 C17 -1.7(6) . .
C15 C16 C17 C18 1.8(6) . .
C16 C17 C18 C19 0.2(6) . .
C17 C18 C19 C14 -2.3(5) . .
C17 C18 C19 S1 176.0(3) . .
C15 C14 C19 C18 2.4(5) . .
C13 C14 C19 C18 -174.3(3) . .
C15 C14 C19 S1 -175.8(3) . .
C13 C14 C19 S1 7.6(5) . .
O3 S1 C19 C18 -1.2(3) . .
O2 S1 C19 C18 120.6(3) . .
O1 S1 C19 C18 -121.2(3) . .
O3 S1 C19 C14 177.0(3) . .
O2 S1 C19 C14 -61.2(3) . .
O1 S1 C19 C14 57.0(3) . .
Sm1 O5 C20 O4 -2.9(3) . .
Sm1 O5 C20 C21 174.9(3) . .
Sm1 O4 C20 O5 2.9(3) . .
Sm1 O4 C20 C21 -174.9(3) . .
O5 C20 C21 C22 -81.0(4) . .
O4 C20 C21 C22 96.8(4) . .
C20 C21 C22 C23 -171.6(3) . .
C21 C22 C23 C24 170.8(3) . .
Sm1 O7 C24 O6 -7.1(4) 2_567 .
Sm1 O7 C24 C23 176.0(2) 2_567 .
Sm1 O6 C24 O7 150.0(6) 1_545 .
Sm1 O6 C24 C23 -33.1(9) 1_545 .
C22 C23 C24 O7 75.7(4) . .
C22 C23 C24 O6 -101.3(4) . .
